data_4344691
loop_
_publ_author_name
'Ortiz, Alba M.'
'S\'anchez-M\'endez, Alberto'
'de Jes\'us, Ernesto'
'Flores, Juan C.'
'G\'omez-Sal, Pilar'
'Mendicuti, Francisco'

_publ_section_title
;
 Poly(benzyl ether) Dendrimers Functionalized at the Core with Palladium
 Bis(N-Heterocyclic Carbene) Complexes as Catalysts for the Heck Coupling
 Reaction.
;
_journal_issue 3
_journal_name_full 'Inorganic chemistry'
_journal_page_first 1304
_journal_page_last 1314
_journal_paper_doi 10.1021/acs.inorgchem.5b02629
_journal_volume 55
_journal_year 2016
_chemical_compound_source 'synthesis as described'
_chemical_formula_moiety 'C38 H40 Br2 N4 Pd1'
_chemical_formula_sum 'C38 H40 Br2 N4 Pd'
_chemical_formula_weight 818.96
_chemical_name_systematic
;
 ?
;
_space_group_IT_number 14
_symmetry_cell_setting monoclinic
_symmetry_Int_Tables_number 14
_symmetry_space_group_name_Hall '-P 2yn'
_symmetry_space_group_name_H-M 'P 1 21/n 1'
_atom_sites_solution_hydrogens geom
_atom_sites_solution_primary direct
_atom_sites_solution_secondary difmap
_audit_conform_dict_location ftp://ftp.iucr.org/pub/cif_core.dic
_audit_conform_dict_name cif_core.dic
_audit_conform_dict_version 2.4
_audit_creation_date 2016-01-02T20:17:01-00:00
_audit_creation_method 'WinGX routine CIF_UPDATE'
_cell_angle_alpha 90
_cell_angle_beta 89.46(7)
_cell_angle_gamma 90
_cell_formula_units_Z 12
_cell_length_a 15.694(14)
_cell_length_b 18.447(15)
_cell_length_c 39.27(3)
_cell_measurement_reflns_used 124
_cell_measurement_temperature 200(2)
_cell_measurement_theta_max 15.21
_cell_measurement_theta_min 4.35
_cell_measurement_wavelength 0.71073
_cell_volume 11368(16)
_computing_cell_refinement 'Dirax/lsq (Duisenberg & Schreurs, 1989-2000)'
_computing_data_collection 'Collect (Nonius BV, 1997-2000)'
_computing_data_reduction 'EvalCCD (Duisenberg & Schreurs 1990-2000)'
_computing_molecular_graphics 'Ortep-3 for Windows (Farrugia, 1997)'
_computing_publication_material 'WinGX publication routines (Farrugia, 1999)'
_computing_structure_refinement 'SHELXL-97 (Sheldrick, 2008)'
_computing_structure_solution 'SIR2004 (Giacovazzo et al, 2004)'
_diffrn_ambient_temperature 200(2)
_diffrn_detector 'CCD plate'
_diffrn_detector_area_resol_mean 9
_diffrn_measured_fraction_theta_full 0.934
_diffrn_measured_fraction_theta_max 0.934
_diffrn_measurement_device '95mm CCD camera on \k-goniostat'
_diffrn_measurement_device_type KappaCCD
_diffrn_measurement_method 'CCD rotation images, thick slices'
_diffrn_orient_matrix_type X=UH
_diffrn_orient_matrix_UB_11 0.01
_diffrn_orient_matrix_UB_12 0
_diffrn_orient_matrix_UB_13 0
_diffrn_orient_matrix_UB_21 0
_diffrn_orient_matrix_UB_22 0.01
_diffrn_orient_matrix_UB_23 0
_diffrn_orient_matrix_UB_31 0
_diffrn_orient_matrix_UB_32 0
_diffrn_orient_matrix_UB_33 0.01
_diffrn_radiation_monochromator graphite
_diffrn_radiation_probe x-ray
_diffrn_radiation_type MoK\a
_diffrn_radiation_wavelength 0.71073
_diffrn_reflns_av_R_equivalents 0.3356
_diffrn_reflns_av_unetI/netI 0.4442
_diffrn_reflns_limit_h_max 18
_diffrn_reflns_limit_h_min -17
_diffrn_reflns_limit_k_max 20
_diffrn_reflns_limit_k_min -21
_diffrn_reflns_limit_l_max 44
_diffrn_reflns_limit_l_min -46
_diffrn_reflns_number 45869
_diffrn_reflns_reduction_process
;
 Scaled and merged with Sortav
 R.H. Blessing, (1987) Cryst. Rev. 1, 3-58
 R.H. Blessing, (1989) J. Appl. Cryst. 22, 396-397
;
_diffrn_reflns_theta_full 25.05
_diffrn_reflns_theta_max 25.05
_diffrn_reflns_theta_min 2.99
_diffrn_source 'Enraf Nonius FR590'
_exptl_absorpt_coefficient_mu 2.629
_exptl_absorpt_correction_T_max 1.372
_exptl_absorpt_correction_T_min 0.829
_exptl_absorpt_correction_type multi-scan
_exptl_absorpt_process_details
;
 R.H. Blessing, Acta Cryst. (1995), A51, 33-38
;
_exptl_crystal_colour colourless
_exptl_crystal_density_diffrn 1.436
_exptl_crystal_density_method 'not measured'
_exptl_crystal_description prism
_exptl_crystal_F_000 4944
_exptl_crystal_size_max 0.33
_exptl_crystal_size_mid 0.16
_exptl_crystal_size_min 0.14
_refine_diff_density_max 2.62
_refine_diff_density_min -1.718
_refine_diff_density_rms 0.315
_refine_ls_extinction_coef 0.0040(3)
_refine_ls_extinction_expression Fc^*^=kFc[1+0.001xFc^2^\l^3^/sin(2\q)]^-1/4^
_refine_ls_extinction_method SHELXL
_refine_ls_goodness_of_fit_ref 0.987
_refine_ls_hydrogen_treatment constr
_refine_ls_matrix_type full
_refine_ls_number_parameters 617
_refine_ls_number_reflns 18803
_refine_ls_number_restraints 0
_refine_ls_restrained_S_all 0.987
_refine_ls_R_factor_all 0.2985
_refine_ls_R_factor_gt 0.1479
_refine_ls_shift/su_max 0.001
_refine_ls_shift/su_mean 0
_refine_ls_structure_factor_coef Fsqd
_refine_ls_weighting_details 'calc w=1/[\s^2^(Fo^2^)+(0.1391P)^2^+0.0000P] where P=(Fo^2^+2Fc^2^)/3'
_refine_ls_weighting_scheme calc
_refine_ls_wR_factor_gt 0.3318
_refine_ls_wR_factor_ref 0.4288
_reflns_number_gt 6251
_reflns_number_total 18803
_reflns_threshold_expression >2\s(I)
_cod_data_source_file ic5b02629_si_002.cif
_cod_data_source_block compound9cis
_cod_database_code 4344691

loop_
_symmetry_equiv_pos_as_xyz
'x, y, z'
'-x+1/2, y+1/2, -z+1/2'
'-x, -y, -z'
'x-1/2, -y-1/2, z-1/2'

loop_
_atom_site_label
_atom_site_type_symbol
_atom_site_fract_x
_atom_site_fract_y
_atom_site_fract_z
_atom_site_U_iso_or_equiv
_atom_site_adp_type
_atom_site_occupancy
_atom_site_symmetry_multiplicity
_atom_site_calc_flag
_atom_site_refinement_flags
Br1 Br 0.84816(18) 0.14167(18) 0.35904(7) 0.0721(10) Uani 1 1 d .
Br1A Br 0.3800(2) 0.61401(16) 0.31219(8) 0.0732(10) Uani 1 1 d .
Br1B Br 0.88830(17) 0.18916(14) 1.01042(6) 0.0540(8) Uani 1 1 d .
Br2 Br 0.73762(16) 0.31238(14) 0.35668(6) 0.0516(7) Uani 1 1 d .
Br2A Br 0.23088(17) 0.75592(16) 0.29994(7) 0.0578(8) Uani 1 1 d .
Br2B Br 0.79868(17) 0.36475(14) 1.00778(6) 0.0526(7) Uani 1 1 d .
Pd1 Pd 0.80062(10) 0.22812(9) 0.31351(4) 0.0350(5) Uani 1 1 d .
Pd1A Pd 0.30467(11) 0.70091(10) 0.35032(5) 0.0406(6) Uani 1 1 d .
Pd1B Pd 0.85951(11) 0.27921(9) 0.96435(4) 0.0383(6) Uani 1 1 d .
C1 C 0.8438(15) 0.1597(13) 0.2791(6) 0.045(6) Uiso 1 1 d .
C1A C 0.3539(17) 0.6457(15) 0.3894(7) 0.060(7) Uiso 1 1 d .
C1B C 0.9010(16) 0.2097(13) 0.9289(6) 0.048(6) Uiso 1 1 d .
C2 C 0.9326(16) 0.0816(13) 0.2492(6) 0.049(6) Uiso 1 1 d .
H2 H 0.9811 0.0568 0.242 0.059 Uiso 1 1 calc R
C2A C 0.3718(18) 0.5823(15) 0.4363(7) 0.067(8) Uiso 1 1 d .
H2A H 0.3586 0.5528 0.4548 0.081 Uiso 1 1 calc R
C2B C 0.9067(18) 0.1320(16) 0.8874(7) 0.070(8) Uiso 1 1 d .
H2B H 0.8902 0.1044 0.8688 0.085 Uiso 1 1 calc R
C3 C 0.8553(14) 0.0727(12) 0.2376(6) 0.039(6) Uiso 1 1 d .
H3 H 0.8404 0.042 0.2199 0.047 Uiso 1 1 calc R
C3A C 0.4479(17) 0.6007(14) 0.4284(7) 0.058(7) Uiso 1 1 d .
H3A H 0.4981 0.5879 0.4393 0.07 Uiso 1 1 calc R
C3B C 0.9877(16) 0.1326(14) 0.9010(6) 0.053(7) Uiso 1 1 d .
H3B H 1.0352 0.1058 0.8944 0.063 Uiso 1 1 calc R
C4 C 0.7698(14) 0.2932(12) 0.2761(5) 0.038(6) Uiso 1 1 d .
C4A C 0.2531(13) 0.7748(12) 0.3814(5) 0.036(5) Uiso 1 1 d .
C4B C 0.8380(13) 0.3543(11) 0.9262(5) 0.028(5) Uiso 1 1 d .
C5 C 0.6876(18) 0.3564(14) 0.2387(7) 0.062(7) Uiso 1 1 d .
H5 H 0.6403 0.3735 0.2271 0.074 Uiso 1 1 calc R
C5A C 0.1599(17) 0.8450(14) 0.4106(6) 0.058(7) Uiso 1 1 d .
H5A H 0.1087 0.8626 0.4194 0.07 Uiso 1 1 calc R
C5B C 0.7730(16) 0.4196(13) 0.8889(6) 0.051(7) Uiso 1 1 d .
H5B H 0.7293 0.4413 0.8768 0.061 Uiso 1 1 calc R
C6A C 0.2393(14) 0.8720(13) 0.4168(6) 0.044(6) Uiso 1 1 d .
H6A H 0.253 0.9116 0.4303 0.053 Uiso 1 1 calc R
C6B C 0.8547(15) 0.4325(13) 0.8850(6) 0.046(6) Uiso 1 1 d .
H6B H 0.8799 0.4643 0.8695 0.055 Uiso 1 1 calc R
C11 C 0.9997(14) 0.1715(13) 0.2936(6) 0.046(6) Uiso 1 1 d .
H11A H 0.9808 0.1847 0.3163 0.055 Uiso 1 1 calc R
H11B H 1.0163 0.2156 0.2818 0.055 Uiso 1 1 calc R
C11A C 0.5083(16) 0.6764(14) 0.3804(7) 0.057(7) Uiso 1 1 d .
H11C H 0.5205 0.7239 0.3897 0.069 Uiso 1 1 calc R
H11D H 0.4904 0.683 0.357 0.069 Uiso 1 1 calc R
C11B C 1.0551(15) 0.2033(13) 0.9487(6) 0.049(6) Uiso 1 1 d .
H11E H 1.0346 0.2228 0.9702 0.059 Uiso 1 1 calc R
H11F H 1.0889 0.2402 0.9374 0.059 Uiso 1 1 calc R
C12 C 1.0749(16) 0.1224(14) 0.2959(7) 0.058(7) Uiso 1 1 d .
C12A C 0.5887(15) 0.6322(13) 0.3805(6) 0.044(6) Uiso 1 1 d .
C12B C 1.1100(15) 0.1351(12) 0.9551(6) 0.044(6) Uiso 1 1 d .
C13 C 1.0712(17) 0.0601(14) 0.3154(6) 0.056(7) Uiso 1 1 d .
H13 H 1.0235 0.0479 0.3284 0.067 Uiso 1 1 calc R
C13A C 0.5910(17) 0.5662(14) 0.3636(7) 0.060(7) Uiso 1 1 d .
H13A H 0.543 0.5511 0.3518 0.072 Uiso 1 1 calc R
C13B C 1.0727(17) 0.0753(14) 0.9693(6) 0.057(7) Uiso 1 1 d .
H13B H 1.0148 0.0722 0.9742 0.068 Uiso 1 1 calc R
C14 C 1.149(2) 0.0144(19) 0.3140(9) 0.091(10) Uiso 1 1 d .
H14 H 1.1495 -0.0265 0.3279 0.109 Uiso 1 1 calc R
C14A C 0.6648(17) 0.5202(15) 0.3637(7) 0.063(8) Uiso 1 1 d .
H14A H 0.6613 0.474 0.3543 0.075 Uiso 1 1 calc R
C14B C 1.133(2) 0.0168(17) 0.9761(7) 0.076(9) Uiso 1 1 d .
H14B H 1.1125 -0.0253 0.9864 0.092 Uiso 1 1 calc R
C15 C 1.2139(18) 0.0265(15) 0.2955(7) 0.065(8) Uiso 1 1 d .
H15 H 1.2591 -0.0061 0.2957 0.078 Uiso 1 1 calc R
C15A C 0.7365(18) 0.5417(14) 0.3766(6) 0.060(7) Uiso 1 1 d .
H15A H 0.7855 0.5133 0.3754 0.073 Uiso 1 1 calc R
C15B C 1.215(2) 0.0210(17) 0.9683(8) 0.079(9) Uiso 1 1 d .
H15B H 1.2513 -0.0167 0.9744 0.095 Uiso 1 1 calc R
C16 C 1.219(2) 0.0864(18) 0.2754(9) 0.096(11) Uiso 1 1 d .
H16 H 1.2652 0.0937 0.261 0.115 Uiso 1 1 calc R
C16A C 0.736(2) 0.6111(17) 0.3926(8) 0.087(10) Uiso 1 1 d .
H16A H 0.7858 0.6273 0.4027 0.104 Uiso 1 1 calc R
C16B C 1.2447(17) 0.0753(14) 0.9529(6) 0.058(7) Uiso 1 1 d .
H16B H 1.302 0.0754 0.9466 0.07 Uiso 1 1 calc R
C17 C 1.1472(17) 0.1407(16) 0.2769(7) 0.069(8) Uiso 1 1 d .
H17 H 1.1511 0.1848 0.2655 0.082 Uiso 1 1 calc R
C17A C 0.6618(16) 0.6578(15) 0.3941(6) 0.058(7) Uiso 1 1 d .
H17A H 0.6643 0.7035 0.404 0.069 Uiso 1 1 calc R
C17B C 1.1954(17) 0.1348(15) 0.9449(7) 0.062(7) Uiso 1 1 d .
H17B H 1.2186 0.1738 0.933 0.075 Uiso 1 1 calc R
C21 C 0.7079(15) 0.1167(13) 0.2501(6) 0.049(6) Uiso 1 1 d .
C21A C 0.2212(17) 0.5959(14) 0.4134(7) 0.055(7) Uiso 1 1 d .
C21B C 0.7685(15) 0.1818(13) 0.8961(6) 0.047(6) Uiso 1 1 d .
C22 C 0.653(2) 0.0779(18) 0.2775(8) 0.085(10) Uiso 1 1 d .
C22B C 0.7087(17) 0.1453(14) 0.9187(7) 0.058(7) Uiso 1 1 d .
C23 C 0.562(2) 0.0771(16) 0.2664(8) 0.078(9) Uiso 1 1 d .
H23 H 0.5197 0.0581 0.2807 0.094 Uiso 1 1 calc R
C23B C 0.6225(17) 0.1519(14) 0.9109(7) 0.059(7) Uiso 1 1 d .
H23B H 0.5818 0.1364 0.9267 0.071 Uiso 1 1 calc R
C24 C 0.541(2) 0.1045(16) 0.2355(8) 0.075(9) Uiso 1 1 d .
C24B C 0.5959(19) 0.1812(16) 0.8800(8) 0.075(9) Uiso 1 1 d .
C25 C 0.591(2) 0.1377(17) 0.2120(9) 0.087(10) Uiso 1 1 d .
H25 H 0.5693 0.1546 0.1915 0.104 Uiso 1 1 calc R
C25B C 0.6544(17) 0.2145(15) 0.8586(7) 0.065(8) Uiso 1 1 d .
H25B H 0.6359 0.238 0.8391 0.078 Uiso 1 1 calc R
C26 C 0.6837(19) 0.1456(16) 0.2216(8) 0.075(9) Uiso 1 1 d .
C26B C 0.7400(15) 0.2129(13) 0.8662(6) 0.049(6) Uiso 1 1 d .
C27 C 0.6847(17) 0.0509(15) 0.3071(7) 0.066(8) Uiso 1 1 d .
H27A H 0.7453 0.0581 0.3077 0.099 Uiso 1 1 calc R
H27B H 0.6724 0 0.3085 0.099 Uiso 1 1 calc R
H27C H 0.6585 0.0756 0.326 0.099 Uiso 1 1 calc R
C27A C 0.228(3) 0.514(2) 0.3621(9) 0.124(14) Uiso 1 1 d .
H27D H 0.1888 0.4825 0.3507 0.185 Uiso 1 1 calc R
H27E H 0.2756 0.4861 0.37 0.185 Uiso 1 1 calc R
H27F H 0.2478 0.5506 0.3466 0.185 Uiso 1 1 calc R
C27B C 0.7369(17) 0.1074(14) 0.9490(6) 0.060(7) Uiso 1 1 d .
H27G H 0.7979 0.1096 0.9503 0.09 Uiso 1 1 calc R
H27H H 0.7191 0.0577 0.948 0.09 Uiso 1 1 calc R
H27I H 0.7122 0.1299 0.9688 0.09 Uiso 1 1 calc R
C28 C 0.443(3) 0.097(3) 0.2328(13) 0.18(2) Uiso 1 1 d .
H28A H 0.4241 0.1158 0.2113 0.264 Uiso 1 1 calc R
H28B H 0.4156 0.1233 0.251 0.264 Uiso 1 1 calc R
H28C H 0.4271 0.0466 0.2344 0.264 Uiso 1 1 calc R
C28A C -0.044(3) 0.529(3) 0.4269(13) 0.17(2) Uiso 1 1 d .
H28D H -0.0696 0.5539 0.4458 0.256 Uiso 1 1 calc R
H28E H -0.0431 0.4781 0.4311 0.256 Uiso 1 1 calc R
H28F H -0.0753 0.539 0.4066 0.256 Uiso 1 1 calc R
C28B C 0.4968(18) 0.1850(16) 0.8719(8) 0.080(9) Uiso 1 1 d .
H28G H 0.4653 0.1593 0.8891 0.121 Uiso 1 1 calc R
H28H H 0.4865 0.1633 0.8501 0.121 Uiso 1 1 calc R
H28I H 0.4788 0.2347 0.8715 0.121 Uiso 1 1 calc R
C29 C 0.7401(19) 0.1818(17) 0.1938(7) 0.083(9) Uiso 1 1 d .
H29A H 0.7048 0.199 0.1757 0.125 Uiso 1 1 calc R
H29B H 0.7801 0.1471 0.185 0.125 Uiso 1 1 calc R
H29C H 0.7704 0.2219 0.2036 0.125 Uiso 1 1 calc R
C29B C 0.8017(16) 0.2500(14) 0.8423(6) 0.061(7) Uiso 1 1 d .
H29D H 0.8586 0.2448 0.8509 0.092 Uiso 1 1 calc R
H29E H 0.7876 0.3005 0.8408 0.092 Uiso 1 1 calc R
H29F H 0.7984 0.2282 0.8202 0.092 Uiso 1 1 calc R
C31 C 0.6113(14) 0.2712(13) 0.2807(6) 0.046(6) Uiso 1 1 d .
H31A H 0.6238 0.2576 0.304 0.055 Uiso 1 1 calc R
H31B H 0.5968 0.2278 0.2681 0.055 Uiso 1 1 calc R
C31A C 0.1000(16) 0.7374(14) 0.3750(7) 0.062(8) Uiso 1 1 d .
H31C H 0.1178 0.7145 0.3539 0.075 Uiso 1 1 calc R
H31D H 0.0859 0.6998 0.3914 0.075 Uiso 1 1 calc R
C31B C 0.6835(16) 0.3451(14) 0.9254(7) 0.057(7) Uiso 1 1 d .
H31E H 0.692 0.3179 0.9462 0.068 Uiso 1 1 calc R
H31F H 0.6594 0.3124 0.9087 0.068 Uiso 1 1 calc R
C32 C 0.5360(15) 0.3261(13) 0.2800(6) 0.048(6) Uiso 1 1 d .
C32A C 0.0245(19) 0.7859(16) 0.3692(7) 0.071(8) Uiso 1 1 d .
C32B C 0.6154(15) 0.4110(13) 0.9330(6) 0.049(6) Uiso 1 1 d .
C33 C 0.4706(16) 0.3183(14) 0.2570(6) 0.054(7) Uiso 1 1 d .
H33 H 0.4687 0.2784 0.2425 0.065 Uiso 1 1 calc R
C33A C -0.050(2) 0.7773(18) 0.3892(8) 0.088(10) Uiso 1 1 d .
H33A H -0.0523 0.7431 0.4065 0.106 Uiso 1 1 calc R
C33B C 0.5460(16) 0.4168(14) 0.9105(7) 0.056(7) Uiso 1 1 d .
H33B H 0.5407 0.3845 0.8925 0.067 Uiso 1 1 calc R
C34 C 0.4099(18) 0.3693(15) 0.2559(7) 0.070(8) Uiso 1 1 d .
H34 H 0.367 0.3643 0.2398 0.084 Uiso 1 1 calc R
C34A C -0.123(2) 0.8224(19) 0.3822(9) 0.097(11) Uiso 1 1 d .
H34A H -0.1726 0.8143 0.3949 0.117 Uiso 1 1 calc R
C34B C 0.4856(18) 0.4707(14) 0.9155(7) 0.062(7) Uiso 1 1 d .
H34B H 0.4378 0.4726 0.9017 0.074 Uiso 1 1 calc R
C35 C 0.4072(15) 0.4287(13) 0.2771(6) 0.049(6) Uiso 1 1 d .
H35 H 0.3644 0.4633 0.2754 0.059 Uiso 1 1 calc R
C35A C -0.125(2) 0.8766(19) 0.3581(8) 0.092(10) Uiso 1 1 d .
H35A H -0.1696 0.9092 0.3562 0.11 Uiso 1 1 calc R
C35B C 0.4961(19) 0.5195(16) 0.9399(7) 0.076(9) Uiso 1 1 d .
H35B H 0.457 0.5571 0.9426 0.091 Uiso 1 1 calc R
C36 C 0.4734(14) 0.4348(12) 0.3021(6) 0.042(6) Uiso 1 1 d .
H36 H 0.4731 0.4734 0.3173 0.05 Uiso 1 1 calc R
C36A C -0.0522(19) 0.8784(16) 0.3365(8) 0.075(9) Uiso 1 1 d .
H36A H -0.0525 0.9071 0.3171 0.09 Uiso 1 1 calc R
C36B C 0.5658(15) 0.5144(13) 0.9615(6) 0.048(6) Uiso 1 1 d .
H36B H 0.5711 0.5481 0.979 0.057 Uiso 1 1 calc R
C37 C 0.5348(14) 0.3856(12) 0.3033(6) 0.041(6) Uiso 1 1 d .
H37 H 0.5773 0.3898 0.3195 0.049 Uiso 1 1 calc R
C37A C 0.0214(19) 0.8365(15) 0.3444(7) 0.068(8) Uiso 1 1 d .
H37A H 0.0706 0.8446 0.3316 0.081 Uiso 1 1 calc R
C37B C 0.6258(16) 0.4630(13) 0.9581(6) 0.051(7) Uiso 1 1 d .
H37B H 0.673 0.4622 0.9722 0.061 Uiso 1 1 calc R
C41 C 0.9090(16) 0.3532(14) 0.2603(6) 0.054(7) Uiso 1 1 d .
C41A C 0.3883(14) 0.8438(12) 0.3981(6) 0.043(6) Uiso 1 1 d .
C41B C 0.9892(15) 0.3974(13) 0.9174(6) 0.045(6) Uiso 1 1 d .
C42 C 0.931(2) 0.3974(17) 0.2858(8) 0.079(9) Uiso 1 1 d .
C42A C 0.4346(15) 0.8312(13) 0.4244(6) 0.045(6) Uiso 1 1 d .
C42B C 1.0497(15) 0.3581(13) 0.8973(6) 0.051(6) Uiso 1 1 d .
C43 C 1.0282(17) 0.4096(15) 0.2936(7) 0.065(8) Uiso 1 1 d .
H43 H 1.0496 0.4348 0.3122 0.078 Uiso 1 1 calc R
C43A C 0.5267(18) 0.8488(14) 0.4232(7) 0.065(8) Uiso 1 1 d .
H43A H 0.5619 0.8385 0.4415 0.078 Uiso 1 1 calc R
C43B C 1.1400(19) 0.3682(16) 0.9088(7) 0.071(8) Uiso 1 1 d .
H43B H 1.1837 0.3419 0.8985 0.085 Uiso 1 1 calc R
C44 C 1.079(2) 0.375(2) 0.2668(10) 0.099(11) Uiso 1 1 d .
C44A C 0.5580(16) 0.8802(14) 0.3950(6) 0.053(7) Uiso 1 1 d .
C44B C 1.156(2) 0.4103(17) 0.9312(8) 0.076(9) Uiso 1 1 d .
C45 C 1.060(2) 0.3351(18) 0.2456(9) 0.088(10) Uiso 1 1 d .
H45 H 1.1022 0.3121 0.2327 0.106 Uiso 1 1 calc R
C45A C 0.5052(16) 0.8986(14) 0.3645(7) 0.060(7) Uiso 1 1 d .
H45A H 0.5296 0.9205 0.3454 0.072 Uiso 1 1 calc R
C45B C 1.097(2) 0.4540(17) 0.9506(8) 0.080(9) Uiso 1 1 d .
H45B H 1.1147 0.4857 0.9675 0.096 Uiso 1 1 calc R
C46 C 0.9680(17) 0.3207(14) 0.2386(7) 0.061(7) Uiso 1 1 d .
C46A C 0.4152(13) 0.8814(12) 0.3657(5) 0.036(5) Uiso 1 1 d .
C46B C 1.0079(18) 0.4447(15) 0.9417(7) 0.063(7) Uiso 1 1 d .
C47 C 0.869(2) 0.4433(17) 0.3109(8) 0.085(10) Uiso 1 1 d .
H47A H 0.9033 0.4706 0.3266 0.127 Uiso 1 1 calc R
H47B H 0.8331 0.4107 0.3234 0.127 Uiso 1 1 calc R
H47C H 0.8351 0.4758 0.2978 0.127 Uiso 1 1 calc R
C47A C 0.4065(17) 0.8005(14) 0.4573(6) 0.064(8) Uiso 1 1 d .
H47D H 0.4543 0.7973 0.4723 0.095 Uiso 1 1 calc R
H47E H 0.3834 0.753 0.4537 0.095 Uiso 1 1 calc R
H47F H 0.3636 0.8312 0.4673 0.095 Uiso 1 1 calc R
C47B C 1.0286(18) 0.3085(15) 0.8679(7) 0.072(8) Uiso 1 1 d .
H47G H 1.0803 0.2896 0.8582 0.107 Uiso 1 1 calc R
H47H H 0.9982 0.3352 0.8509 0.107 Uiso 1 1 calc R
H47I H 0.9938 0.2692 0.876 0.107 Uiso 1 1 calc R
C48 C 1.180(2) 0.391(2) 0.2753(9) 0.112(12) Uiso 1 1 d .
H48A H 1.1842 0.4236 0.2941 0.168 Uiso 1 1 calc R
H48B H 1.2077 0.4117 0.2556 0.168 Uiso 1 1 calc R
H48C H 1.2081 0.346 0.2809 0.168 Uiso 1 1 calc R
C48A C 0.6557(17) 0.8970(15) 0.3929(7) 0.071(8) Uiso 1 1 d .
H48D H 0.6691 0.9185 0.3713 0.107 Uiso 1 1 calc R
H48E H 0.6874 0.8528 0.3954 0.107 Uiso 1 1 calc R
H48F H 0.6706 0.93 0.4108 0.107 Uiso 1 1 calc R
C48B C 1.250(2) 0.4239(19) 0.9456(8) 0.095(11) Uiso 1 1 d .
H48G H 1.2477 0.4601 0.9631 0.143 Uiso 1 1 calc R
H48H H 1.2865 0.4402 0.9274 0.143 Uiso 1 1 calc R
H48I H 1.2718 0.3795 0.9548 0.143 Uiso 1 1 calc R
C49 C 0.944(2) 0.2759(18) 0.2124(8) 0.090(10) Uiso 1 1 d .
H49A H 0.9933 0.2597 0.2001 0.135 Uiso 1 1 calc R
H49B H 0.9071 0.3021 0.1972 0.135 Uiso 1 1 calc R
H49C H 0.9136 0.2348 0.2215 0.135 Uiso 1 1 calc R
C49A C 0.3600(15) 0.8999(13) 0.3393(6) 0.051(7) Uiso 1 1 d .
H49D H 0.3033 0.8841 0.345 0.076 Uiso 1 1 calc R
H49E H 0.3786 0.8769 0.3186 0.076 Uiso 1 1 calc R
H49F H 0.3602 0.9516 0.3363 0.076 Uiso 1 1 calc R
C49B C 0.9394(15) 0.4913(13) 0.9593(6) 0.052(7) Uiso 1 1 d .
H49G H 0.9655 0.5214 0.9762 0.078 Uiso 1 1 calc R
H49H H 0.8979 0.4604 0.97 0.078 Uiso 1 1 calc R
H49I H 0.912 0.5213 0.9427 0.078 Uiso 1 1 calc R
N1 N 0.9286(10) 0.1373(9) 0.2753(4) 0.033(4) Uiso 1 1 d .
N1A N 0.4384(11) 0.6443(12) 0.3997(5) 0.059(6) Uani 1 1 d .
N1B N 0.9806(15) 0.1821(10) 0.9267(6) 0.065(7) Uani 1 1 d .
N2 N 0.8001(11) 0.1154(9) 0.2557(4) 0.037(5) Uiso 1 1 d .
N2A N 0.3114(11) 0.6097(10) 0.4151(5) 0.050(5) Uani 1 1 d .
N2B N 0.8573(11) 0.1754(10) 0.9042(4) 0.039(5) Uani 1 1 d .
N3 N 0.6873(11) 0.3080(9) 0.2646(4) 0.041(5) Uiso 1 1 d .
N3A N 0.1697(12) 0.7857(10) 0.3884(5) 0.044(5) Uiso 1 1 d .
N3B N 0.7635(10) 0.3701(9) 0.9132(4) 0.032(4) Uani 1 1 d .
N4 N 0.8225(13) 0.3373(11) 0.2571(5) 0.053(5) Uiso 1 1 d .
N4A N 0.2957(12) 0.8275(10) 0.3985(5) 0.043(5) Uiso 1 1 d .
N4B N 0.8967(11) 0.3885(10) 0.9090(4) 0.041(5) Uani 1 1 d .
C22A C 0.1832(18) 0.5498(15) 0.3924(7) 0.063(8) Uiso 1 1 d .
C6 C 0.7698(18) 0.3751(16) 0.2331(7) 0.072(8) Uiso 1 1 d .
H6 H 0.7891 0.4071 0.2164 0.086 Uiso 1 1 calc R
C26A C 0.173(2) 0.6277(18) 0.4423(8) 0.087(10) Uiso 1 1 d .
C23A C 0.095(2) 0.5333(18) 0.3983(9) 0.087(10) Uiso 1 1 d .
H23A H 0.0683 0.502 0.3832 0.104 Uiso 1 1 calc R
C24A C 0.053(2) 0.5578(19) 0.4219(9) 0.089(10) Uiso 1 1 d .
C29A C 0.215(2) 0.6806(17) 0.4673(8) 0.093(10) Uiso 1 1 d .
H29G H 0.2738 0.6876 0.4607 0.139 Uiso 1 1 calc R
H29H H 0.2129 0.6608 0.4899 0.139 Uiso 1 1 calc R
H29I H 0.1861 0.7263 0.4669 0.139 Uiso 1 1 calc R
C25A C 0.086(3) 0.607(2) 0.4467(10) 0.112(13) Uiso 1 1 d .
H25A H 0.0523 0.6248 0.4646 0.135 Uiso 1 1 calc R

loop_
_atom_site_aniso_label
_atom_site_aniso_U_11
_atom_site_aniso_U_22
_atom_site_aniso_U_33
_atom_site_aniso_U_23
_atom_site_aniso_U_13
_atom_site_aniso_U_12
Br1 0.0605(19) 0.095(2) 0.0605(18) 0.0293(17) 0.0176(15) 0.0312(17)
Br1A 0.079(2) 0.067(2) 0.073(2) -0.0222(16) 0.0034(17) 0.0272(16)
Br1B 0.0634(18) 0.0485(16) 0.0502(16) 0.0130(13) -0.0113(13) 0.0021(13)
Br2 0.0507(16) 0.0543(17) 0.0496(15) -0.0100(13) 0.0121(13) 0.0026(12)
Br2A 0.0471(16) 0.078(2) 0.0480(15) -0.0052(14) -0.0146(12) 0.0089(13)
Br2B 0.0591(17) 0.0544(17) 0.0444(15) 0.0000(13) -0.0080(13) 0.0066(13)
Pd1 0.0298(10) 0.0353(11) 0.0399(10) 0.0006(8) 0.0061(8) 0.0026(8)
Pd1A 0.0361(11) 0.0401(11) 0.0455(11) -0.0074(9) -0.0035(8) 0.0050(8)
Pd1B 0.0419(11) 0.0361(11) 0.0370(10) 0.0042(9) -0.0058(8) -0.0004(9)
N1A 0.022(11) 0.086(17) 0.070(15) 0.025(13) -0.001(10) -0.007(11)
N1B 0.084(17) 0.020(11) 0.089(17) -0.015(11) 0.021(14) 0.002(11)
N2A 0.023(10) 0.041(12) 0.085(16) 0.001(11) -0.010(10) 0.008(9)
N2B 0.032(11) 0.054(13) 0.032(10) -0.004(9) -0.009(9) 0.007(9)
N3B 0.017(9) 0.032(10) 0.047(11) 0.006(9) 0.005(8) 0.001(8)
N4B 0.026(10) 0.061(13) 0.034(11) 0.011(10) -0.002(9) 0.013(9)

loop_
_atom_type_symbol
_atom_type_description
_atom_type_scat_dispersion_real
_atom_type_scat_dispersion_imag
_atom_type_scat_source
C C 0.0033 0.0016 'International Tables Vol C Tables 4.2.6.8 and 6.1.1.4'
H H 0 0 'International Tables Vol C Tables 4.2.6.8 and 6.1.1.4'
N N 0.0061 0.0033 'International Tables Vol C Tables 4.2.6.8 and 6.1.1.4'
Br Br -0.2901 2.4595 'International Tables Vol C Tables 4.2.6.8 and 6.1.1.4'
Pd Pd -0.9988 1.0072 'International Tables Vol C Tables 4.2.6.8 and 6.1.1.4'

loop_
_exptl_crystal_face_index_h
_exptl_crystal_face_index_k
_exptl_crystal_face_index_l
_exptl_crystal_face_perp_dist
0 14 13 0.051
1 -5 -7 0.182
1 0 -3 0.182
-1 1 4 0.054
-1 -3 0 0.214
7 8 -12 0.175
-4 5 16 0.073
6 -4 3 0.103
-14 3 -13 0.204

loop_
_geom_angle_atom_site_label_1
_geom_angle_atom_site_label_2
_geom_angle_atom_site_label_3
_geom_angle
C4 Pd1 C1 88.0(9)
C4 Pd1 Br2 91.6(6)
C1 Pd1 Br2 176.8(7)
C4 Pd1 Br1 176.2(6)
C1 Pd1 Br1 88.7(7)
Br2 Pd1 Br1 91.75(12)
C1A Pd1A C4A 92.0(10)
C1A Pd1A Br1A 87.1(8)
C4A Pd1A Br1A 175.4(6)
C1A Pd1A Br2A 172.5(8)
C4A Pd1A Br2A 91.0(6)
Br1A Pd1A Br2A 90.35(12)
C1B Pd1B C4B 88.9(9)
C1B Pd1B Br1B 91.0(7)
C4B Pd1B Br1B 178.9(6)
C1B Pd1B Br2B 176.6(7)
C4B Pd1B Br2B 90.4(5)
Br1B Pd1B Br2B 89.78(11)
N1 C1 N2 103.1(17)
N1 C1 Pd1 125.8(16)
N2 C1 Pd1 130.8(16)
N2A C1A N1A 104(2)
N2A C1A Pd1A 128.3(19)
N1A C1A Pd1A 127.5(19)
N1B C1B N2B 105(2)
N1B C1B Pd1B 125.5(19)
N2B C1B Pd1B 129.5(18)
C3 C2 N1 107(2)
C3A C2A N2A 114(3)
N2B C2B C3B 110(3)
C2 C3 N2 110(2)
C2A C3A N1A 104(2)
N1B C3B C2B 103(2)
N4 C4 N3 105.1(19)
N4 C4 Pd1 128.2(17)
N3 C4 Pd1 126.6(16)
N3A C4A N4A 105.8(18)
N3A C4A Pd1A 127.9(16)
N4A C4A Pd1A 126.3(15)
N4B C4B N3B 108.6(18)
N4B C4B Pd1B 125.6(15)
N3B C4B Pd1B 125.5(15)
N3 C5 C6 107(2)
C6A C5A N3A 107(2)
C6B C5B N3B 108(2)
C5A C6A N4A 106(2)
C5B C6B N4B 106(2)
N1 C11 C12 111.9(19)
N1A C11A C12A 114(2)
N1B C11B C12B 108.6(19)
C13 C12 C17 122(3)
C13 C12 C11 121(2)
C17 C12 C11 117(2)
C17A C12A C13A 118(2)
C17A C12A C11A 122(2)
C13A C12A C11A 120(2)
C13B C12B C17B 121(2)
C13B C12B C11B 119(2)
C17B C12B C11B 120(2)
C12 C13 C14 115(3)
C12A C13A C14A 122(3)
C12B C13B C14B 113(2)
C15 C14 C13 125(3)
C15A C14A C13A 121(3)
C15B C14B C13B 123(3)
C14 C15 C16 121(3)
C14A C15A C16A 116(3)
C16B C15B C14B 121(3)
C15 C16 C17 119(3)
C15A C16A C17A 124(3)
C15B C16B C17B 122(3)
C12 C17 C16 118(3)
C12A C17A C16A 117(3)
C16B C17B C12B 119(3)
C26 C21 N2 116(2)
C26 C21 C22 129(3)
N2 C21 C22 115(2)
C22A C21A N2A 126(2)
C22A C21A C26A 120(3)
N2A C21A C26A 113(2)
C26B C21B N2B 123(2)
C26B C21B C22B 120(2)
N2B C21B C22B 117(2)
C27 C22 C23 127(3)
C27 C22 C21 124(3)
C23 C22 C21 109(3)
C23B C22B C21B 117(2)
C23B C22B C27B 122(2)
C21B C22B C27B 122(2)
C24 C23 C22 119(3)
C24B C23B C22B 121(3)
C25 C24 C23 130(3)
C25 C24 C28 124(3)
C23 C24 C28 106(3)
C25B C24B C23B 120(3)
C25B C24B C28B 120(3)
C23B C24B C28B 120(3)
C24 C25 C26 115(3)
C26B C25B C24B 120(3)
C21 C26 C25 118(3)
C21 C26 C29 128(3)
C25 C26 C29 114(3)
C25B C26B C21B 121(2)
C25B C26B C29B 119(2)
C21B C26B C29B 120(2)
N3 C31 C32 107.4(18)
C32A C31A N3A 106(2)
N3B C31B C32B 113.1(19)
C33 C32 C37 120(2)
C33 C32 C31 121(2)
C37 C32 C31 120(2)
C37A C32A C33A 116(3)
C37A C32A C31A 124(3)
C33A C32A C31A 120(3)
C37B C32B C33B 119(2)
C37B C32B C31B 124(2)
C33B C32B C31B 117(2)
C34 C33 C32 119(3)
C32A C33A C34A 119(3)
C34B C33B C32B 120(2)
C33 C34 C35 124(3)
C35A C34A C33A 125(4)
C35B C34B C33B 120(3)
C34 C35 C36 117(2)
C34A C35A C36A 114(3)
C34B C35B C36B 120(3)
C37 C36 C35 120(2)
C35A C36A C37A 120(3)
C37B C36B C35B 123(3)
C36 C37 C32 120(2)
C32A C37A C36A 124(3)
C36B C37B C32B 118(2)
C42 C41 C46 123(3)
C42 C41 N4 117(2)
C46 C41 N4 120(2)
C42A C41A N4A 121(2)
C42A C41A C46A 127(2)
N4A C41A C46A 111.7(18)
C46B C41B C42B 126(2)
C46B C41B N4B 117(2)
C42B C41B N4B 117(2)
C41 C42 C43 119(3)
C41 C42 C47 128(3)
C43 C42 C47 112(3)
C41A C42A C47A 127(2)
C41A C42A C43A 119(2)
C47A C42A C43A 113(2)
C41B C42B C43B 113(2)
C41B C42B C47B 126(2)
C43B C42B C47B 121(2)
C44 C43 C42 109(3)
C44A C43A C42A 118(3)
C44B C43B C42B 120(3)
C45 C44 C43 131(4)
C45 C44 C48 121(4)
C43 C44 C48 107(3)
C43A C44A C45A 124(2)
C43A C44A C48A 119(2)
C45A C44A C48A 118(2)
C43B C44B C45B 128(3)
C43B C44B C48B 124(3)
C45B C44B C48B 108(3)
C44 C45 C46 120(4)
C46A C45A C44A 118(2)
C44B C45B C46B 115(3)
C49 C46 C41 122(3)
C49 C46 C45 121(3)
C41 C46 C45 117(3)
C49A C46A C45A 122(2)
C49A C46A C41A 124(2)
C45A C46A C41A 113(2)
C41B C46B C45B 118(3)
C41B C46B C49B 122(2)
C45B C46B C49B 120(3)
C1 N1 C2 108.6(17)
C1 N1 C11 123.0(17)
C2 N1 C11 128.2(18)
C1A N1A C3A 111(2)
C1A N1A C11A 124(2)
C3A N1A C11A 125(2)
C1B N1B C3B 112(2)
C1B N1B C11B 126(2)
C3B N1B C11B 123(2)
C3 N2 C1 111.2(18)
C3 N2 C21 123.8(19)
C1 N2 C21 125.0(18)
C2A N2A C1A 107(2)
C2A N2A C21A 131(2)
C1A N2A C21A 122(2)
C2B N2B C1B 110(2)
C2B N2B C21B 121(2)
C1B N2B C21B 128.4(19)
C5 N3 C4 112(2)
C5 N3 C31 128(2)
C4 N3 C31 120.5(18)
C4A N3A C5A 110.1(19)
C4A N3A C31A 123.0(19)
C5A N3A C31A 127(2)
C4B N3B C5B 109.7(18)
C4B N3B C31B 125.9(19)
C5B N3B C31B 124(2)
C4 N4 C41 131(2)
C4 N4 C6 107(2)
C41 N4 C6 121(2)
C4A N4A C6A 111.1(18)
C4A N4A C41A 128.7(18)
C6A N4A C41A 120.1(19)
C4B N4B C6B 107.1(17)
C4B N4B C41B 128.2(18)
C6B N4B C41B 122.9(18)
C21A C22A C23A 118(3)
C21A C22A C27A 124(3)
C23A C22A C27A 118(3)
C5 C6 N4 109(3)
C25A C26A C21A 118(3)
C25A C26A C29A 121(3)
C21A C26A C29A 121(3)
C24A C23A C22A 124(4)
C23A C24A C25A 124(4)
C23A C24A C28A 118(4)
C25A C24A C28A 118(3)
C26A C25A C24A 116(3)

loop_
_geom_bond_atom_site_label_1
_geom_bond_atom_site_label_2
_geom_bond_distance
Br1 Pd1 2.514(3)
Br1A Pd1A 2.485(3)
Br1B Pd1B 2.500(3)
Br2 Pd1 2.497(3)
Br2A Pd1A 2.516(4)
Br2B Pd1B 2.506(3)
Pd1 C4 1.96(2)
Pd1 C1 1.96(2)
Pd1A C1A 2.00(3)
Pd1A C4A 1.99(2)
Pd1B C1B 2.00(2)
Pd1B C4B 2.07(2)
C1 N1 1.40(3)
C1 N2 1.41(3)
C1A N2A 1.37(3)
C1A N1A 1.39(3)
C1B N1B 1.35(3)
C1B N2B 1.35(3)
C2 C3 1.31(3)
C2 N1 1.45(3)
C2A C3A 1.28(3)
C2A N2A 1.36(3)
C2B N2B 1.29(3)
C2B C3B 1.38(4)
C3 N2 1.36(3)
C3A N1A 1.39(3)
C3B N1B 1.37(3)
C4 N4 1.38(3)
C4 N3 1.40(3)
C4A N3A 1.35(3)
C4A N4A 1.36(3)
C4B N4B 1.30(2)
C4B N3B 1.31(2)
C5 N3 1.35(3)
C5 C6 1.35(4)
C5A C6A 1.37(3)
C5A N3A 1.41(3)
C5B C6B 1.31(3)
C5B N3B 1.33(3)
C6A N4A 1.40(3)
C6B N4B 1.41(3)
C11 N1 1.47(3)
C11 C12 1.49(3)
C11A N1A 1.45(3)
C11A C12A 1.50(3)
C11B N1B 1.51(3)
C11B C12B 1.55(3)
C12 C13 1.38(3)
C12 C17 1.40(3)
C12A C17A 1.36(3)
C12A C13A 1.39(3)
C12B C13B 1.37(3)
C12B C17B 1.39(3)
C13 C14 1.48(4)
C13A C14A 1.44(3)
C13B C14B 1.46(4)
C14 C15 1.27(4)
C14A C15A 1.30(3)
C14B C15B 1.33(4)
C15 C16 1.36(4)
C15A C16A 1.43(4)
C15B C16B 1.26(4)
C16 C17 1.50(4)
C16A C17A 1.45(4)
C16B C17B 1.38(3)
C21 C26 1.30(3)
C21 N2 1.47(3)
C21 C22 1.54(4)
C21A C22A 1.33(3)
C21A N2A 1.44(3)
C21A C26A 1.48(4)
C21B C26B 1.39(3)
C21B N2B 1.44(3)
C21B C22B 1.45(3)
C22 C27 1.36(4)
C22 C23 1.51(4)
C22B C23B 1.40(3)
C22B C27B 1.45(3)
C23 C24 1.36(4)
C23B C24B 1.39(4)
C24 C25 1.34(4)
C24 C28 1.56(5)
C24B C25B 1.38(4)
C24B C28B 1.59(4)
C25 C26 1.52(4)
C25B C26B 1.38(3)
C26 C29 1.55(4)
C26B C29B 1.51(3)
C27A C22A 1.53(4)
C28A C24A 1.61(5)
C31 N3 1.51(3)
C31 C32 1.56(3)
C31A C32A 1.50(4)
C31A N3A 1.51(3)
C31B N3B 1.42(3)
C31B C32B 1.64(3)
C32 C33 1.38(3)
C32 C37 1.43(3)
C32A C37A 1.35(4)
C32A C33A 1.41(4)
C32B C37B 1.39(3)
C32B C33B 1.41(3)
C33 C34 1.34(3)
C33A C34A 1.45(4)
C33B C34B 1.39(3)
C34 C35 1.38(3)
C34A C35A 1.38(4)
C34B C35B 1.33(4)
C35 C36 1.44(3)
C35A C36A 1.41(4)
C35B C36B 1.39(4)
C36 C37 1.32(3)
C36A C37A 1.43(4)
C36B C37B 1.34(3)
C41 C42 1.34(4)
C41 C46 1.39(3)
C41 N4 1.40(3)
C41A C42A 1.29(3)
C41A N4A 1.48(3)
C41A C46A 1.50(3)
C41B C46B 1.33(3)
C41B C42B 1.43(3)
C41B N4B 1.50(3)
C42 C43 1.57(4)
C42 C47 1.62(4)
C42A C47A 1.47(3)
C42A C43A 1.48(3)
C42B C43B 1.50(4)
C42B C47B 1.51(3)
C43 C44 1.46(4)
C43A C44A 1.34(3)
C43B C44B 1.20(4)
C44 C45 1.15(4)
C44 C48 1.65(5)
C44A C45A 1.50(3)
C44A C48A 1.57(3)
C44B C45B 1.44(4)
C44B C48B 1.61(4)
C45 C46 1.50(4)
C45A C46A 1.45(3)
C45B C46B 1.46(4)
C46 C49 1.38(4)
C46A C49A 1.40(3)
C46B C49B 1.54(3)
N4 C6 1.44(3)
C22A C23A 1.43(4)
C26A C25A 1.42(4)
C26A C29A 1.54(4)
C23A C24A 1.22(4)
C24A C25A 1.43(5)
